data_4085355
loop_
_publ_author_name
'Nakata, Norio'
'Aoki, Shinji'
'Lee, Vladimir Ya.'
'Sekiguchi, Akira'

_publ_section_title
;
 A Schrock-Type Germylene Complex:
 (\h5-C5H4Et)2(PMe3)Hf&#x2550;Ge(SiMetBu2)2
;
_journal_issue 11
_journal_name_full Organometallics
_journal_page_first 2699
_journal_paper_doi 10.1021/om501134a
_journal_volume 34
_journal_year 2015
_chemical_formula_moiety 'C35 H69 Ge Hf P Si2'
_chemical_formula_sum 'C35 H69 Ge Hf P Si2'
_chemical_formula_weight 828.13
_chemical_name_common 'Hf=Ge complex'
_chemical_name_systematic
; 
 Hf-germylene complex 
;
_space_group_IT_number 14
_symmetry_cell_setting monoclinic
_symmetry_Int_Tables_number 14
_symmetry_space_group_name_Hall '-P 2ybc'
_symmetry_space_group_name_H-M 'P 1 21/c 1'
_atom_sites_solution_hydrogens geom
_atom_sites_solution_primary direct
_atom_sites_solution_secondary difmap
_audit_creation_method SHELXL-97
_cell_angle_alpha 90.00
_cell_angle_beta 118.260(3)
_cell_angle_gamma 90.00
_cell_formula_units_Z 4
_cell_length_a 19.1620(5)
_cell_length_b 11.8050(5)
_cell_length_c 19.6810(9)
_cell_measurement_reflns_used 6581
_cell_measurement_temperature 120(2)
_cell_volume 3921.3(3)
_computing_cell_refinement 'HKL scalepack'
_computing_data_collection 'MacScience Xpress'
_computing_data_reduction Denzo
_computing_molecular_graphics ORTEP
_computing_publication_material CIFTAB
_computing_structure_refinement 'SHELXL-97 (Sheldrick, 1997)'
_computing_structure_solution SIR97
_diffrn_ambient_temperature 120(2)
_diffrn_measured_fraction_theta_full 0.941
_diffrn_measured_fraction_theta_max 0.941
_diffrn_measurement_device_type 'MacScience DIP2030 Image plate'
_diffrn_radiation_monochromator graphite
_diffrn_radiation_source 'fine-focus sealed tube'
_diffrn_radiation_type MoK\a
_diffrn_radiation_wavelength 0.71070
_diffrn_reflns_av_R_equivalents 0.0667
_diffrn_reflns_av_sigmaI/netI 0.0240
_diffrn_reflns_limit_h_max 22
_diffrn_reflns_limit_h_min 0
_diffrn_reflns_limit_k_max 14
_diffrn_reflns_limit_k_min 0
_diffrn_reflns_limit_l_max 20
_diffrn_reflns_limit_l_min -23
_diffrn_reflns_number 6581
_diffrn_reflns_theta_full 25.12
_diffrn_reflns_theta_max 25.12
_diffrn_reflns_theta_min 2.09
_exptl_absorpt_coefficient_mu 3.535
_exptl_absorpt_correction_T_max 0.6191
_exptl_absorpt_correction_T_min 0.5383
_exptl_absorpt_correction_type none
_exptl_crystal_colour red
_exptl_crystal_density_diffrn 1.403
_exptl_crystal_density_meas ?
_exptl_crystal_density_method 'not measured'
_exptl_crystal_description block
_exptl_crystal_F_000 1704
_exptl_crystal_size_max 0.20
_exptl_crystal_size_mid 0.15
_exptl_crystal_size_min 0.15
_refine_diff_density_max 1.006
_refine_diff_density_min -3.609
_refine_diff_density_rms 0.239
_refine_ls_extinction_method SHELXL
_refine_ls_goodness_of_fit_ref 1.094
_refine_ls_hydrogen_treatment constr
_refine_ls_matrix_type full
_refine_ls_number_parameters 380
_refine_ls_number_reflns 6581
_refine_ls_number_restraints 0
_refine_ls_restrained_S_all 1.094
_refine_ls_R_factor_all 0.0480
_refine_ls_R_factor_gt 0.0451
_refine_ls_shift/su_max 0.001
_refine_ls_shift/su_mean 0.000
_refine_ls_structure_factor_coef Fsqd
_refine_ls_weighting_details 'calc w=1/[\s^2^(Fo^2^)+(0.0961P)^2^+3.7346P] where P=(Fo^2^+2Fc^2^)/3'
_refine_ls_weighting_scheme calc
_refine_ls_wR_factor_gt 0.1201
_refine_ls_wR_factor_ref 0.1259
_reflns_number_gt 6220
_reflns_number_total 6581
_reflns_threshold_expression >2sigma(I)
_cod_data_source_file om501134a_si_002.cif
_cod_data_source_block compound4
_cod_depositor_comments
;
The following automatic conversions were performed:

'_exptl_crystal_density_meas' value 'not measured' was changed to '?'
- the value is perceived as not measured.

Automatic conversion script
Id: cif_fix_values 3008 2015-01-20 13:52:24Z robertas 

 Adding full bibliography for 4085355.cif.
;
_cod_original_sg_symbol_H-M 'P 21/c'
_cod_database_code 4085355

loop_
_symmetry_equiv_pos_as_xyz
'x, y, z'
'-x, y+1/2, -z+1/2'
'-x, -y, -z'
'x, -y-1/2, z-1/2'

loop_
_atom_site_label
_atom_site_type_symbol
_atom_site_fract_x
_atom_site_fract_y
_atom_site_fract_z
_atom_site_U_iso_or_equiv
_atom_site_adp_type
_atom_site_occupancy
_atom_site_symmetry_multiplicity
_atom_site_calc_flag
_atom_site_refinement_flags
Hf1 Hf 0.148035(11) 0.062246(15) 0.839486(10) 0.02221(11) Uani 1 1 d .
Ge1 Ge 0.25497(3) 0.10279(4) 0.79178(3) 0.02176(14) Uani 1 1 d .
Si1 Si 0.32804(8) 0.28237(10) 0.80235(8) 0.0262(3) Uani 1 1 d .
C1 C 0.3699(3) 0.2718(4) 0.7322(3) 0.0330(11) Uani 1 1 d .
H1 H 0.4090 0.3321 0.7432 0.050 Uiso 1 1 calc R
H2 H 0.3269 0.2800 0.6793 0.050 Uiso 1 1 calc R
H3 H 0.3954 0.1979 0.7380 0.050 Uiso 1 1 calc R
C2 C 0.2634(4) 0.4198(4) 0.7645(3) 0.0340(12) Uani 1 1 d .
C3 C 0.2446(4) 0.4822(4) 0.8232(4) 0.0418(13) Uani 1 1 d .
H4 H 0.2939 0.5101 0.8661 0.063 Uiso 1 1 calc R
H5 H 0.2188 0.4297 0.8429 0.063 Uiso 1 1 calc R
H6 H 0.2092 0.5461 0.7977 0.063 Uiso 1 1 calc R
C4 C 0.3048(4) 0.5077(5) 0.7375(4) 0.0448(14) Uani 1 1 d .
H7 H 0.2705 0.5740 0.7162 0.067 Uiso 1 1 calc R
H8 H 0.3152 0.4738 0.6977 0.067 Uiso 1 1 calc R
H9 H 0.3550 0.5309 0.7815 0.067 Uiso 1 1 calc R
C5 C 0.1858(3) 0.3881(4) 0.6933(3) 0.0383(12) Uani 1 1 d .
H10 H 0.1526 0.4558 0.6734 0.057 Uiso 1 1 calc R
H11 H 0.1577 0.3312 0.7075 0.057 Uiso 1 1 calc R
H12 H 0.1974 0.3571 0.6536 0.057 Uiso 1 1 calc R
C6 C 0.4199(3) 0.3069(4) 0.9030(3) 0.0325(11) Uani 1 1 d .
C7 C 0.4661(4) 0.4151(5) 0.9053(4) 0.0453(15) Uani 1 1 d .
H13 H 0.4347 0.4819 0.9028 0.068 Uiso 1 1 calc R
H14 H 0.4766 0.4154 0.8611 0.068 Uiso 1 1 calc R
H15 H 0.5165 0.4167 0.9533 0.068 Uiso 1 1 calc R
C8 C 0.4765(3) 0.2071(5) 0.9197(3) 0.0393(12) Uani 1 1 d .
H16 H 0.5209 0.2145 0.9719 0.059 Uiso 1 1 calc R
H17 H 0.4965 0.2066 0.8822 0.059 Uiso 1 1 calc R
H18 H 0.4482 0.1362 0.9157 0.059 Uiso 1 1 calc R
C9 C 0.4006(3) 0.3144(5) 0.9704(3) 0.0369(12) Uani 1 1 d .
H19 H 0.3756 0.2437 0.9737 0.055 Uiso 1 1 calc R
H20 H 0.3642 0.3778 0.9616 0.055 Uiso 1 1 calc R
H21 H 0.4495 0.3267 1.0187 0.055 Uiso 1 1 calc R
Si2 Si 0.28975(8) -0.03568(11) 0.71571(7) 0.0242(3) Uani 1 1 d .
C10 C 0.2354(3) -0.1734(4) 0.7114(3) 0.0308(11) Uani 1 1 d .
H22 H 0.2501 -0.2316 0.6850 0.046 Uiso 1 1 calc R
H23 H 0.1781 -0.1605 0.6832 0.046 Uiso 1 1 calc R
H24 H 0.2503 -0.1987 0.7640 0.046 Uiso 1 1 calc R
C11 C 0.2488(3) 0.0033(4) 0.6063(3) 0.0295(10) Uani 1 1 d .
C12 C 0.1787(4) 0.0864(5) 0.5823(3) 0.0395(13) Uani 1 1 d .
H25 H 0.1973 0.1560 0.6129 0.059 Uiso 1 1 calc R
H26 H 0.1375 0.0512 0.5915 0.059 Uiso 1 1 calc R
H27 H 0.1568 0.1047 0.5274 0.059 Uiso 1 1 calc R
C13 C 0.3086(4) 0.0571(4) 0.5845(3) 0.0379(13) Uani 1 1 d .
H28 H 0.3493 0.0014 0.5915 0.057 Uiso 1 1 calc R
H29 H 0.3335 0.1228 0.6177 0.057 Uiso 1 1 calc R
H30 H 0.2810 0.0814 0.5305 0.057 Uiso 1 1 calc R
C14 C 0.2170(4) -0.1030(5) 0.5560(3) 0.0391(12) Uani 1 1 d .
H31 H 0.2004 -0.0835 0.5021 0.059 Uiso 1 1 calc R
H32 H 0.1717 -0.1328 0.5605 0.059 Uiso 1 1 calc R
H33 H 0.2588 -0.1605 0.5733 0.059 Uiso 1 1 calc R
C15 C 0.3994(3) -0.0913(4) 0.7618(3) 0.0308(10) Uani 1 1 d .
C16 C 0.4615(3) -0.0045(5) 0.7701(3) 0.0340(11) Uani 1 1 d .
H34 H 0.4611 0.0582 0.8026 0.051 Uiso 1 1 calc R
H35 H 0.4495 0.0245 0.7191 0.051 Uiso 1 1 calc R
H36 H 0.5139 -0.0402 0.7941 0.051 Uiso 1 1 calc R
C17 C 0.4062(3) -0.1926(4) 0.7146(3) 0.0363(12) Uani 1 1 d .
H37 H 0.3934 -0.1667 0.6627 0.055 Uiso 1 1 calc R
H38 H 0.3692 -0.2524 0.7110 0.055 Uiso 1 1 calc R
H39 H 0.4604 -0.2223 0.7404 0.055 Uiso 1 1 calc R
C18 C 0.4217(3) -0.1367(5) 0.8437(3) 0.0391(12) Uani 1 1 d .
H40 H 0.4768 -0.1630 0.8688 0.059 Uiso 1 1 calc R
H41 H 0.3866 -0.1999 0.8394 0.059 Uiso 1 1 calc R
H42 H 0.4157 -0.0760 0.8745 0.059 Uiso 1 1 calc R
P1 P 0.25453(9) -0.05059(10) 0.96135(8) 0.0295(3) Uani 1 1 d .
C19 C 0.3513(3) 0.0140(5) 1.0222(3) 0.0405(12) Uani 1 1 d .
H43 H 0.3440 0.0866 1.0421 0.061 Uiso 1 1 calc R
H44 H 0.3787 0.0266 0.9915 0.061 Uiso 1 1 calc R
H45 H 0.3830 -0.0366 1.0654 0.061 Uiso 1 1 calc R
C20 C 0.2857(3) -0.1899(4) 0.9440(3) 0.0364(12) Uani 1 1 d .
H46 H 0.3108 -0.1811 0.9110 0.055 Uiso 1 1 calc R
H47 H 0.2394 -0.2394 0.9185 0.055 Uiso 1 1 calc R
H48 H 0.3237 -0.2236 0.9933 0.055 Uiso 1 1 calc R
C21 C 0.2251(4) -0.0897(5) 1.0348(3) 0.0386(12) Uani 1 1 d .
H49 H 0.2703 -0.1240 1.0792 0.058 Uiso 1 1 calc R
H50 H 0.1813 -0.1442 1.0128 0.058 Uiso 1 1 calc R
H51 H 0.2080 -0.0218 1.0515 0.058 Uiso 1 1 calc R
C22 C 0.0945(3) 0.1640(4) 0.9188(3) 0.0288(10) Uani 1 1 d .
C23 C 0.0621(3) 0.2143(4) 0.8453(3) 0.0320(11) Uani 1 1 d .
H52 H 0.0077 0.2135 0.8081 0.038 Uiso 1 1 calc R
C24 C 0.1227(3) 0.2656(4) 0.8354(3) 0.0297(10) Uani 1 1 d .
H53 H 0.1166 0.3055 0.7910 0.036 Uiso 1 1 calc R
C25 C 0.1947(3) 0.2468(4) 0.9038(3) 0.0310(11) Uani 1 1 d .
H54 H 0.2457 0.2719 0.9136 0.037 Uiso 1 1 calc R
C26 C 0.1772(3) 0.1848(4) 0.9545(3) 0.0297(10) Uani 1 1 d .
H55 H 0.2147 0.1605 1.0047 0.036 Uiso 1 1 calc R
C27 C 0.0501(4) 0.1105(5) 0.9562(4) 0.0420(13) Uani 1 1 d .
H56 H 0.0870 0.0983 1.0117 0.050 Uiso 1 1 calc R
H57 H 0.0300 0.0356 0.9324 0.050 Uiso 1 1 calc R
C28 C -0.0185(6) 0.1819(7) 0.9485(8) 0.106(4) Uani 1 1 d .
H58 H 0.0008 0.2570 0.9705 0.159 Uiso 1 1 calc R
H59 H -0.0437 0.1454 0.9760 0.159 Uiso 1 1 calc R
H60 H -0.0572 0.1896 0.8938 0.159 Uiso 1 1 calc R
C29 C 0.0180(3) 0.0028(5) 0.7236(3) 0.0333(11) Uani 1 1 d .
C30 C 0.0164(3) -0.0342(5) 0.7911(3) 0.0360(12) Uani 1 1 d .
H61 H -0.0196 -0.0085 0.8081 0.043 Uiso 1 1 calc R
C31 C 0.0769(3) -0.1156(4) 0.8294(3) 0.0343(12) Uani 1 1 d .
H62 H 0.0885 -0.1529 0.8764 0.041 Uiso 1 1 calc R
C32 C 0.1170(3) -0.1315(4) 0.7849(3) 0.0311(11) Uani 1 1 d .
H63 H 0.1599 -0.1817 0.7962 0.037 Uiso 1 1 calc R
C33 C 0.0799(3) -0.0565(4) 0.7195(3) 0.0300(11) Uani 1 1 d .
H64 H 0.0947 -0.0483 0.6800 0.036 Uiso 1 1 calc R
C34 C -0.0416(4) 0.0780(5) 0.6623(4) 0.0392(13) Uani 1 1 d .
H65 H -0.0562 0.1394 0.6874 0.047 Uiso 1 1 calc R
H66 H -0.0900 0.0332 0.6306 0.047 Uiso 1 1 calc R
C35 C -0.0130(4) 0.1306(5) 0.6093(3) 0.0444(13) Uani 1 1 d .
H67 H 0.0340 0.1772 0.6399 0.067 Uiso 1 1 calc R
H68 H -0.0550 0.1781 0.5708 0.067 Uiso 1 1 calc R
H69 H 0.0006 0.0705 0.5833 0.067 Uiso 1 1 calc R

loop_
_atom_site_aniso_label
_atom_site_aniso_U_11
_atom_site_aniso_U_22
_atom_site_aniso_U_33
_atom_site_aniso_U_23
_atom_site_aniso_U_13
_atom_site_aniso_U_12
Hf1 0.02515(17) 0.01798(15) 0.02385(15) 0.00016(6) 0.01188(11) -0.00131(6)
Ge1 0.0256(3) 0.0157(2) 0.0253(3) -0.00031(17) 0.0131(2) -0.00042(17)
Si1 0.0328(8) 0.0166(6) 0.0328(7) -0.0014(5) 0.0185(6) -0.0024(5)
C1 0.038(3) 0.025(2) 0.044(3) 0.000(2) 0.026(2) -0.002(2)
C2 0.048(3) 0.022(2) 0.041(3) 0.003(2) 0.029(3) 0.002(2)
C3 0.056(4) 0.023(3) 0.059(4) -0.003(2) 0.037(3) 0.003(2)
C4 0.061(4) 0.024(3) 0.062(4) 0.008(2) 0.039(3) 0.003(2)
C5 0.050(3) 0.029(3) 0.043(3) 0.010(2) 0.028(3) 0.012(2)
C6 0.031(3) 0.030(3) 0.035(3) -0.010(2) 0.014(2) -0.010(2)
C7 0.049(4) 0.039(3) 0.053(4) -0.018(3) 0.029(3) -0.022(3)
C8 0.031(3) 0.041(3) 0.042(3) -0.013(2) 0.014(2) -0.005(2)
C9 0.036(3) 0.039(3) 0.034(3) -0.006(2) 0.016(2) -0.007(2)
Si2 0.0289(7) 0.0187(6) 0.0264(6) -0.0004(5) 0.0143(6) 0.0013(5)
C10 0.036(3) 0.021(2) 0.039(3) -0.002(2) 0.021(2) 0.0027(19)
C11 0.039(3) 0.021(2) 0.030(2) 0.0015(19) 0.017(2) 0.0036(19)
C12 0.046(4) 0.036(3) 0.035(3) 0.008(2) 0.018(3) 0.014(2)
C13 0.046(4) 0.038(3) 0.032(3) 0.001(2) 0.020(3) 0.002(2)
C14 0.047(3) 0.037(3) 0.028(3) -0.005(2) 0.013(2) -0.001(2)
C15 0.034(3) 0.028(2) 0.031(3) -0.001(2) 0.015(2) 0.005(2)
C16 0.029(3) 0.035(3) 0.037(3) -0.010(2) 0.015(2) 0.002(2)
C17 0.036(3) 0.031(3) 0.044(3) -0.007(2) 0.021(2) 0.003(2)
C18 0.038(3) 0.041(3) 0.033(3) 0.009(2) 0.013(2) 0.011(2)
P1 0.0331(8) 0.0262(6) 0.0285(7) 0.0031(5) 0.0140(6) 0.0013(5)
C19 0.032(3) 0.038(3) 0.042(3) 0.004(2) 0.010(2) -0.002(2)
C20 0.043(3) 0.034(3) 0.035(3) 0.006(2) 0.020(2) 0.007(2)
C21 0.048(3) 0.038(3) 0.034(3) 0.009(2) 0.022(3) 0.005(2)
C22 0.036(3) 0.023(2) 0.034(3) -0.0016(19) 0.022(2) 0.0020(19)
C23 0.031(3) 0.028(3) 0.036(3) -0.002(2) 0.015(2) 0.008(2)
C24 0.037(3) 0.019(2) 0.039(3) 0.0034(19) 0.023(2) 0.007(2)
C25 0.035(3) 0.020(2) 0.043(3) -0.010(2) 0.023(2) -0.0032(19)
C26 0.036(3) 0.025(2) 0.028(2) -0.0051(19) 0.014(2) 0.0010(19)
C27 0.045(3) 0.040(3) 0.053(3) 0.000(3) 0.033(3) -0.003(2)
C28 0.131(9) 0.061(5) 0.213(12) 0.042(6) 0.153(10) 0.034(5)
C29 0.029(3) 0.034(3) 0.032(3) -0.007(2) 0.010(2) -0.007(2)
C30 0.032(3) 0.034(3) 0.042(3) -0.005(2) 0.018(2) -0.013(2)
C31 0.044(3) 0.025(2) 0.034(3) -0.002(2) 0.018(2) -0.014(2)
C32 0.035(3) 0.022(2) 0.035(3) -0.006(2) 0.015(2) -0.0070(19)
C33 0.035(3) 0.025(3) 0.027(3) -0.0057(18) 0.013(2) -0.0066(18)
C34 0.028(3) 0.041(3) 0.040(3) -0.002(2) 0.008(2) 0.003(2)
C35 0.037(3) 0.048(3) 0.042(3) 0.007(3) 0.013(2) 0.010(2)

loop_
_atom_type_symbol
_atom_type_description
_atom_type_scat_dispersion_real
_atom_type_scat_dispersion_imag
_atom_type_scat_source
C C 0.0033 0.0016 'International Tables Vol C Tables 4.2.6.8 and 6.1.1.4'
H H 0.0000 0.0000 'International Tables Vol C Tables 4.2.6.8 and 6.1.1.4'
Si Si 0.0817 0.0704 'International Tables Vol C Tables 4.2.6.8 and 6.1.1.4'
P P 0.1023 0.0942 'International Tables Vol C Tables 4.2.6.8 and 6.1.1.4'
Ge Ge 0.1547 1.8001 'International Tables Vol C Tables 4.2.6.8 and 6.1.1.4'
Hf Hf -0.5830 6.1852 'International Tables Vol C Tables 4.2.6.8 and 6.1.1.4'

loop_
_geom_angle_atom_site_label_1
_geom_angle_atom_site_label_2
_geom_angle_atom_site_label_3
_geom_angle
C24 Hf1 C31 137.91(18)
C24 Hf1 C25 33.54(17)
C31 Hf1 C25 148.01(17)
C24 Hf1 C23 33.12(17)
C31 Hf1 C23 105.50(18)
C25 Hf1 C23 54.73(18)
C24 Hf1 C32 152.88(18)
C31 Hf1 C32 33.56(17)
C25 Hf1 C32 173.29(18)
C23 Hf1 C32 131.42(18)
C24 Hf1 C30 106.59(19)
C31 Hf1 C30 33.11(19)
C25 Hf1 C30 130.65(18)
C23 Hf1 C30 77.04(19)
C32 Hf1 C30 54.83(19)
C24 Hf1 C33 120.67(17)
C31 Hf1 C33 55.05(17)
C25 Hf1 C33 151.11(17)
C23 Hf1 C33 112.74(18)
C32 Hf1 C33 33.58(16)
C30 Hf1 C33 53.74(19)
C24 Hf1 C26 54.59(17)
C31 Hf1 C26 116.21(17)
C25 Hf1 C26 32.62(17)
C23 Hf1 C26 53.88(17)
C32 Hf1 C26 145.75(16)
C30 Hf1 C26 110.97(18)
C33 Hf1 C26 163.83(18)
C24 Hf1 C22 54.79(16)
C31 Hf1 C22 94.79(17)
C25 Hf1 C22 54.54(16)
C23 Hf1 C22 32.56(16)
C32 Hf1 C22 128.29(16)
C30 Hf1 C22 79.76(18)
C33 Hf1 C22 131.26(18)
C26 Hf1 C22 32.57(17)
C24 Hf1 C29 98.41(18)
C31 Hf1 C29 54.84(18)
C25 Hf1 C29 131.67(18)
C23 Hf1 C29 81.47(17)
C32 Hf1 C29 54.99(18)
C30 Hf1 C29 32.39(17)
C33 Hf1 C29 32.32(18)
C26 Hf1 C29 131.97(17)
C22 Hf1 C29 99.90(17)
C24 Hf1 P1 125.33(13)
C31 Hf1 P1 78.72(13)
C25 Hf1 P1 92.46(13)
C23 Hf1 P1 124.45(12)
C32 Hf1 P1 81.52(13)
C30 Hf1 P1 108.65(14)
C33 Hf1 P1 113.80(12)
C26 Hf1 P1 74.21(12)
C22 Hf1 P1 92.51(12)
C29 Hf1 P1 132.54(13)
C24 Hf1 Ge1 89.19(12)
C31 Hf1 Ge1 127.81(13)
C25 Hf1 Ge1 82.54(12)
C23 Hf1 Ge1 121.61(13)
C32 Hf1 Ge1 94.58(12)
C30 Hf1 Ge1 138.48(13)
C33 Hf1 Ge1 85.04(13)
C26 Hf1 Ge1 109.44(12)
C22 Hf1 Ge1 137.04(11)
C29 Hf1 Ge1 108.76(12)
P1 Hf1 Ge1 91.03(3)
Si1 Ge1 Si2 107.83(5)
Si1 Ge1 Hf1 128.09(3)
Si2 Ge1 Hf1 123.88(4)
C1 Si1 C6 105.0(2)
C1 Si1 C2 100.8(2)
C6 Si1 C2 111.5(2)
C1 Si1 Ge1 107.29(16)
C6 Si1 Ge1 114.34(16)
C2 Si1 Ge1 116.26(18)
C5 C2 C4 106.5(5)
C5 C2 C3 109.3(5)
C4 C2 C3 106.0(4)
C5 C2 Si1 108.1(3)
C4 C2 Si1 110.5(4)
C3 C2 Si1 116.0(4)
C8 C6 C9 107.1(5)
C8 C6 C7 107.1(5)
C9 C6 C7 107.2(4)
C8 C6 Si1 108.2(3)
C9 C6 Si1 114.4(4)
C7 C6 Si1 112.5(4)
C10 Si2 C11 102.9(2)
C10 Si2 C15 100.2(2)
C11 Si2 C15 111.7(2)
C10 Si2 Ge1 106.71(16)
C11 Si2 Ge1 114.82(15)
C15 Si2 Ge1 118.01(16)
C14 C11 C13 106.1(4)
C14 C11 C12 107.5(5)
C13 C11 C12 107.9(4)
C14 C11 Si2 110.3(3)
C13 C11 Si2 116.0(4)
C12 C11 Si2 108.8(3)
C16 C15 C18 107.7(4)
C16 C15 C17 107.4(4)
C18 C15 C17 107.1(4)
C16 C15 Si2 115.8(4)
C18 C15 Si2 107.6(3)
C17 C15 Si2 110.7(4)
C19 P1 C20 100.2(3)
C19 P1 C21 100.6(3)
C20 P1 C21 99.7(3)
C19 P1 Hf1 119.25(19)
C20 P1 Hf1 117.39(18)
C21 P1 Hf1 116.4(2)
C23 C22 C26 106.4(4)
C23 C22 C27 127.3(5)
C26 C22 C27 126.1(5)
C23 C22 Hf1 71.2(3)
C26 C22 Hf1 72.8(3)
C27 C22 Hf1 126.1(3)
C24 C23 C22 109.5(5)
C24 C23 Hf1 72.2(3)
C22 C23 Hf1 76.3(3)
C23 C24 C25 107.4(4)
C23 C24 Hf1 74.7(3)
C25 C24 Hf1 74.1(3)
C26 C25 C24 107.8(5)
C26 C25 Hf1 75.7(3)
C24 C25 Hf1 72.3(3)
C25 C26 C22 109.0(4)
C25 C26 Hf1 71.7(3)
C22 C26 Hf1 74.6(3)
C22 C27 C28 112.6(5)
C33 C29 C30 107.0(5)
C33 C29 C34 126.1(5)
C30 C29 C34 126.4(5)
C33 C29 Hf1 72.3(3)
C30 C29 Hf1 72.0(3)
C34 C29 Hf1 127.3(4)
C29 C30 C31 109.6(5)
C29 C30 Hf1 75.6(3)
C31 C30 Hf1 71.6(3)
C30 C31 C32 107.7(5)
C30 C31 Hf1 75.3(3)
C32 C31 Hf1 73.8(3)
C31 C32 C33 106.6(5)
C31 C32 Hf1 72.6(3)
C33 C32 Hf1 74.7(3)
C29 C33 C32 109.0(5)
C29 C33 Hf1 75.3(3)
C32 C33 Hf1 71.7(3)
C29 C34 C35 114.2(5)

loop_
_geom_bond_atom_site_label_1
_geom_bond_atom_site_label_2
_geom_bond_distance
Hf1 C24 2.442(5)
Hf1 C31 2.460(5)
Hf1 C25 2.466(5)
Hf1 C23 2.474(5)
Hf1 C32 2.476(5)
Hf1 C30 2.508(5)
Hf1 C33 2.515(5)
Hf1 C26 2.516(5)
Hf1 C22 2.539(5)
Hf1 C29 2.554(5)
Hf1 P1 2.6564(14)
Hf1 Ge1 2.6705(5)
Ge1 Si1 2.4943(13)
Ge1 Si2 2.5104(13)
Si1 C1 1.901(5)
Si1 C6 1.951(5)
Si1 C2 1.962(5)
C2 C5 1.529(8)
C2 C4 1.545(7)
C2 C3 1.548(7)
C6 C8 1.527(7)
C6 C9 1.540(7)
C6 C7 1.543(7)
Si2 C10 1.910(5)
Si2 C11 1.965(5)
Si2 C15 1.966(5)
C11 C14 1.534(7)
C11 C13 1.538(8)
C11 C12 1.546(7)
C15 C16 1.518(7)
C15 C18 1.554(7)
C15 C17 1.557(7)
P1 C19 1.831(6)
P1 C20 1.836(5)
P1 C21 1.843(6)
C22 C23 1.407(7)
C22 C26 1.418(7)
C22 C27 1.503(7)
C23 C24 1.402(7)
C24 C25 1.416(7)
C25 C26 1.400(7)
C27 C28 1.507(9)
C29 C33 1.411(8)
C29 C30 1.412(8)
C29 C34 1.497(8)
C30 C31 1.416(8)
C31 C32 1.425(8)
C32 C33 1.442(7)
C34 C35 1.521(9)

loop_
_geom_torsion_atom_site_label_1
_geom_torsion_atom_site_label_2
_geom_torsion_atom_site_label_3
_geom_torsion_atom_site_label_4
_geom_torsion
C24 Hf1 Ge1 Si1 22.18(13)
C31 Hf1 Ge1 Si1 -179.62(17)
C25 Hf1 Ge1 Si1 -10.80(14)
C23 Hf1 Ge1 Si1 29.35(15)
C32 Hf1 Ge1 Si1 175.29(13)
C30 Hf1 Ge1 Si1 136.7(2)
C33 Hf1 Ge1 Si1 143.06(12)
C26 Hf1 Ge1 Si1 -29.54(13)
C22 Hf1 Ge1 Si1 -8.35(18)
C29 Hf1 Ge1 Si1 120.78(14)
P1 Hf1 Ge1 Si1 -103.14(5)
C24 Hf1 Ge1 Si2 -151.98(13)
C31 Hf1 Ge1 Si2 6.22(17)
C25 Hf1 Ge1 Si2 175.04(14)
C23 Hf1 Ge1 Si2 -144.82(15)
C32 Hf1 Ge1 Si2 1.13(13)
C30 Hf1 Ge1 Si2 -37.5(2)
C33 Hf1 Ge1 Si2 -31.10(12)
C26 Hf1 Ge1 Si2 156.30(13)
C22 Hf1 Ge1 Si2 177.49(17)
C29 Hf1 Ge1 Si2 -53.38(14)
P1 Hf1 Ge1 Si2 82.70(5)
Si2 Ge1 Si1 C1 12.01(19)
Hf1 Ge1 Si1 C1 -162.90(18)
Si2 Ge1 Si1 C6 -103.94(18)
Hf1 Ge1 Si1 C6 81.14(18)
Si2 Ge1 Si1 C2 123.81(19)
Hf1 Ge1 Si1 C2 -51.10(19)
C1 Si1 C2 C5 79.0(4)
C6 Si1 C2 C5 -170.0(3)
Ge1 Si1 C2 C5 -36.5(4)
C1 Si1 C2 C4 -37.1(5)
C6 Si1 C2 C4 73.8(4)
Ge1 Si1 C2 C4 -152.7(4)
C1 Si1 C2 C3 -157.8(4)
C6 Si1 C2 C3 -46.9(5)
Ge1 Si1 C2 C3 86.7(4)
C1 Si1 C6 C8 -58.9(4)
C2 Si1 C6 C8 -167.1(4)
Ge1 Si1 C6 C8 58.4(4)
C1 Si1 C6 C9 -178.2(4)
C2 Si1 C6 C9 73.6(4)
Ge1 Si1 C6 C9 -60.9(4)
C1 Si1 C6 C7 59.2(4)
C2 Si1 C6 C7 -49.1(5)
Ge1 Si1 C6 C7 176.5(3)
Si1 Ge1 Si2 C10 178.28(17)
Hf1 Ge1 Si2 C10 -6.55(18)
Si1 Ge1 Si2 C11 -68.36(18)
Hf1 Ge1 Si2 C11 106.81(18)
Si1 Ge1 Si2 C15 66.61(19)
Hf1 Ge1 Si2 C15 -118.22(18)
C10 Si2 C11 C14 -22.8(4)
C15 Si2 C11 C14 83.9(4)
Ge1 Si2 C11 C14 -138.3(3)
C10 Si2 C11 C13 -143.4(4)
C15 Si2 C11 C13 -36.7(4)
Ge1 Si2 C11 C13 101.1(3)
C10 Si2 C11 C12 94.9(4)
C15 Si2 C11 C12 -158.5(4)
Ge1 Si2 C11 C12 -20.7(4)
C10 Si2 C15 C16 176.4(4)
C11 Si2 C15 C16 67.9(4)
Ge1 Si2 C15 C16 -68.4(4)
C10 Si2 C15 C18 -63.0(4)
C11 Si2 C15 C18 -171.5(3)
Ge1 Si2 C15 C18 52.2(4)
C10 Si2 C15 C17 53.7(4)
C11 Si2 C15 C17 -54.7(4)
Ge1 Si2 C15 C17 169.0(3)
C24 Hf1 P1 C19 -39.8(3)
C31 Hf1 P1 C19 178.3(3)
C25 Hf1 P1 C19 -32.7(3)
C23 Hf1 P1 C19 -80.5(3)
C32 Hf1 P1 C19 144.4(3)
C30 Hf1 P1 C19 -167.3(3)
C33 Hf1 P1 C19 134.9(3)
C26 Hf1 P1 C19 -60.0(3)
C22 Hf1 P1 C19 -87.3(3)
C29 Hf1 P1 C19 166.8(3)
Ge1 Hf1 P1 C19 49.9(2)
C24 Hf1 P1 C20 -161.0(3)
C31 Hf1 P1 C20 57.1(2)
C25 Hf1 P1 C20 -153.9(2)
C23 Hf1 P1 C20 158.3(3)
C32 Hf1 P1 C20 23.2(2)
C30 Hf1 P1 C20 71.5(3)
C33 Hf1 P1 C20 13.7(3)
C26 Hf1 P1 C20 178.8(2)
C22 Hf1 P1 C20 151.5(2)
C29 Hf1 P1 C20 45.6(3)
Ge1 Hf1 P1 C20 -71.3(2)
C24 Hf1 P1 C21 81.0(3)
C31 Hf1 P1 C21 -60.8(3)
C25 Hf1 P1 C21 88.1(3)
C23 Hf1 P1 C21 40.3(3)
C32 Hf1 P1 C21 -94.8(3)
C30 Hf1 P1 C21 -46.5(3)
C33 Hf1 P1 C21 -104.3(3)
C26 Hf1 P1 C21 60.8(3)
C22 Hf1 P1 C21 33.5(3)
C29 Hf1 P1 C21 -72.3(3)
Ge1 Hf1 P1 C21 170.7(2)
C24 Hf1 C22 C23 36.9(3)
C31 Hf1 C22 C23 -111.5(3)
C25 Hf1 C22 C23 78.3(3)
C32 Hf1 C22 C23 -109.3(3)
C30 Hf1 C22 C23 -81.9(3)
C33 Hf1 C22 C23 -65.3(4)
C26 Hf1 C22 C23 114.6(4)
C29 Hf1 C22 C23 -56.4(3)
P1 Hf1 C22 C23 169.6(3)
Ge1 Hf1 C22 C23 75.4(3)
C24 Hf1 C22 C26 -77.7(3)
C31 Hf1 C22 C26 133.8(3)
C25 Hf1 C22 C26 -36.3(3)
C23 Hf1 C22 C26 -114.6(4)
C32 Hf1 C22 C26 136.1(3)
C30 Hf1 C22 C26 163.4(3)
C33 Hf1 C22 C26 -179.9(3)
C29 Hf1 C22 C26 -171.1(3)
P1 Hf1 C22 C26 54.9(3)
Ge1 Hf1 C22 C26 -39.3(4)
C24 Hf1 C22 C27 159.8(5)
C31 Hf1 C22 C27 11.3(5)
C25 Hf1 C22 C27 -158.8(5)
C23 Hf1 C22 C27 122.9(6)
C32 Hf1 C22 C27 13.6(6)
C30 Hf1 C22 C27 41.0(5)
C33 Hf1 C22 C27 57.6(5)
C26 Hf1 C22 C27 -122.5(6)
C29 Hf1 C22 C27 66.5(5)
P1 Hf1 C22 C27 -67.5(5)
Ge1 Hf1 C22 C27 -161.8(4)
C26 C22 C23 C24 -0.3(5)
C27 C22 C23 C24 173.3(5)
Hf1 C22 C23 C24 -65.1(3)
C26 C22 C23 Hf1 64.8(3)
C27 C22 C23 Hf1 -121.5(5)
C31 Hf1 C23 C24 -169.8(3)
C25 Hf1 C23 C24 38.3(3)
C32 Hf1 C23 C24 -145.1(3)
C30 Hf1 C23 C24 -152.7(3)
C33 Hf1 C23 C24 -111.7(3)
C26 Hf1 C23 C24 78.8(3)
C22 Hf1 C23 C24 116.1(5)
C29 Hf1 C23 C24 -120.0(3)
P1 Hf1 C23 C24 103.4(3)
Ge1 Hf1 C23 C24 -13.2(3)
C24 Hf1 C23 C22 -116.1(4)
C31 Hf1 C23 C22 74.1(3)
C25 Hf1 C23 C22 -77.7(3)
C32 Hf1 C23 C22 98.8(3)
C30 Hf1 C23 C22 91.2(3)
C33 Hf1 C23 C22 132.2(3)
C26 Hf1 C23 C22 -37.3(3)
C29 Hf1 C23 C22 123.9(3)
P1 Hf1 C23 C22 -12.7(4)
Ge1 Hf1 C23 C22 -129.3(3)
C22 C23 C24 C25 0.3(6)
Hf1 C23 C24 C25 -67.5(3)
C22 C23 C24 Hf1 67.8(3)
C31 Hf1 C24 C23 14.8(4)
C25 Hf1 C24 C23 -113.5(4)
C32 Hf1 C24 C23 70.3(5)
C30 Hf1 C24 C23 27.8(3)
C33 Hf1 C24 C23 85.0(3)
C26 Hf1 C24 C23 -76.5(3)
C22 Hf1 C24 C23 -36.3(3)
C29 Hf1 C24 C23 59.9(3)
P1 Hf1 C24 C23 -100.5(3)
Ge1 Hf1 C24 C23 168.8(3)
C31 Hf1 C24 C25 128.3(3)
C23 Hf1 C24 C25 113.5(4)
C32 Hf1 C24 C25 -176.1(3)
C30 Hf1 C24 C25 141.3(3)
C33 Hf1 C24 C25 -161.4(3)
C26 Hf1 C24 C25 37.1(3)
C22 Hf1 C24 C25 77.3(3)
C29 Hf1 C24 C25 173.5(3)
P1 Hf1 C24 C25 13.0(3)
Ge1 Hf1 C24 C25 -77.7(3)
C23 C24 C25 C26 -0.1(5)
Hf1 C24 C25 C26 -68.0(3)
C23 C24 C25 Hf1 67.9(3)
C24 Hf1 C25 C26 114.3(4)
C31 Hf1 C25 C26 17.4(5)
C23 Hf1 C25 C26 76.5(3)
C32 Hf1 C25 C26 -81.0(15)
C30 Hf1 C25 C26 62.2(4)
C33 Hf1 C25 C26 148.9(4)
C22 Hf1 C25 C26 36.2(3)
C29 Hf1 C25 C26 105.7(3)
P1 Hf1 C25 C26 -55.1(3)
Ge1 Hf1 C25 C26 -145.8(3)
C31 Hf1 C25 C24 -96.9(4)
C23 Hf1 C25 C24 -37.8(3)
C32 Hf1 C25 C24 164.7(13)
C30 Hf1 C25 C24 -52.1(4)
C33 Hf1 C25 C24 34.6(5)
C26 Hf1 C25 C24 -114.3(4)
C22 Hf1 C25 C24 -78.1(3)
C29 Hf1 C25 C24 -8.6(4)
P1 Hf1 C25 C24 -169.4(3)
Ge1 Hf1 C25 C24 99.9(3)
C24 C25 C26 C22 -0.1(5)
Hf1 C25 C26 C22 -65.8(3)
C24 C25 C26 Hf1 65.8(3)
C23 C22 C26 C25 0.2(5)
C27 C22 C26 C25 -173.5(5)
Hf1 C22 C26 C25 63.9(3)
C23 C22 C26 Hf1 -63.7(3)
C27 C22 C26 Hf1 122.6(5)
C24 Hf1 C26 C25 -38.2(3)
C31 Hf1 C26 C25 -169.8(3)
C23 Hf1 C26 C25 -79.3(3)
C32 Hf1 C26 C25 168.2(3)
C30 Hf1 C26 C25 -134.0(3)
C33 Hf1 C26 C25 -116.3(6)
C22 Hf1 C26 C25 -116.5(4)
C29 Hf1 C26 C25 -104.7(3)
P1 Hf1 C26 C25 121.6(3)
Ge1 Hf1 C26 C25 36.2(3)
C24 Hf1 C26 C22 78.4(3)
C31 Hf1 C26 C22 -53.3(3)
C25 Hf1 C26 C22 116.5(4)
C23 Hf1 C26 C22 37.3(3)
C32 Hf1 C26 C22 -75.3(4)
C30 Hf1 C26 C22 -17.5(3)
C33 Hf1 C26 C22 0.2(7)
C29 Hf1 C26 C22 11.9(4)
P1 Hf1 C26 C22 -121.8(3)
Ge1 Hf1 C26 C22 152.8(3)
C23 C22 C27 C28 -45.9(9)
C26 C22 C27 C28 126.5(8)
Hf1 C22 C27 C28 -139.0(7)
C24 Hf1 C29 C33 136.9(3)
C31 Hf1 C29 C33 -78.6(3)
C25 Hf1 C29 C33 141.8(3)
C23 Hf1 C29 C33 165.5(3)
C32 Hf1 C29 C33 -37.3(3)
C30 Hf1 C29 C33 -115.2(5)
C26 Hf1 C29 C33 -174.0(3)
C22 Hf1 C29 C33 -167.5(3)
P1 Hf1 C29 C33 -64.8(3)
Ge1 Hf1 C29 C33 44.9(3)
C24 Hf1 C29 C30 -107.8(3)
C31 Hf1 C29 C30 36.6(3)
C25 Hf1 C29 C30 -103.0(4)
C23 Hf1 C29 C30 -79.2(3)
C32 Hf1 C29 C30 77.9(4)
C33 Hf1 C29 C30 115.2(5)
C26 Hf1 C29 C30 -58.7(4)
C22 Hf1 C29 C30 -52.3(3)
P1 Hf1 C29 C30 50.5(4)
Ge1 Hf1 C29 C30 160.2(3)
C24 Hf1 C29 C34 14.7(5)
C31 Hf1 C29 C34 159.1(6)
C25 Hf1 C29 C34 19.5(6)
C23 Hf1 C29 C34 43.2(5)
C32 Hf1 C29 C34 -159.6(5)
C30 Hf1 C29 C34 122.5(6)
C33 Hf1 C29 C34 -122.3(6)
C26 Hf1 C29 C34 63.8(5)
C22 Hf1 C29 C34 70.2(5)
P1 Hf1 C29 C34 172.9(4)
Ge1 Hf1 C29 C34 -77.3(5)
C33 C29 C30 C31 0.3(6)
C34 C29 C30 C31 172.4(5)
Hf1 C29 C30 C31 -64.1(4)
C33 C29 C30 Hf1 64.3(3)
C34 C29 C30 Hf1 -123.5(5)
C24 Hf1 C30 C29 79.3(3)
C31 Hf1 C30 C29 -116.7(5)
C25 Hf1 C30 C29 106.4(4)
C23 Hf1 C30 C29 94.5(3)
C32 Hf1 C30 C29 -78.5(3)
C33 Hf1 C30 C29 -36.9(3)
C26 Hf1 C30 C29 137.1(3)
C22 Hf1 C30 C29 127.7(3)
P1 Hf1 C30 C29 -143.2(3)
Ge1 Hf1 C30 C29 -29.0(4)
C24 Hf1 C30 C31 -163.9(3)
C25 Hf1 C30 C31 -136.9(3)
C23 Hf1 C30 C31 -148.8(3)
C32 Hf1 C30 C31 38.2(3)
C33 Hf1 C30 C31 79.9(3)
C26 Hf1 C30 C31 -106.2(3)
C22 Hf1 C30 C31 -115.6(3)
C29 Hf1 C30 C31 116.7(5)
P1 Hf1 C30 C31 -26.4(3)
Ge1 Hf1 C30 C31 87.8(3)
C29 C30 C31 C32 -0.6(6)
Hf1 C30 C31 C32 -67.3(3)
C29 C30 C31 Hf1 66.6(4)
C24 Hf1 C31 C30 23.3(4)
C25 Hf1 C31 C30 78.2(5)
C23 Hf1 C31 C30 31.6(4)
C32 Hf1 C31 C30 -113.8(5)
C33 Hf1 C31 C30 -75.6(3)
C26 Hf1 C31 C30 88.6(3)
C22 Hf1 C31 C30 62.9(3)
C29 Hf1 C31 C30 -35.8(3)
P1 Hf1 C31 C30 154.5(3)
Ge1 Hf1 C31 C30 -123.0(3)
C24 Hf1 C31 C32 137.2(3)
C25 Hf1 C31 C32 -167.9(3)
C23 Hf1 C31 C32 145.5(3)
C30 Hf1 C31 C32 113.8(5)
C33 Hf1 C31 C32 38.3(3)
C26 Hf1 C31 C32 -157.6(3)
C22 Hf1 C31 C32 176.8(3)
C29 Hf1 C31 C32 78.0(3)
P1 Hf1 C31 C32 -91.6(3)
Ge1 Hf1 C31 C32 -9.2(4)
C30 C31 C32 C33 0.8(5)
Hf1 C31 C32 C33 -67.5(3)
C30 C31 C32 Hf1 68.3(3)
C24 Hf1 C32 C31 -90.1(4)
C25 Hf1 C32 C31 108.5(14)
C23 Hf1 C32 C31 -46.8(4)
C30 Hf1 C32 C31 -37.7(3)
C33 Hf1 C32 C31 -113.4(5)
C26 Hf1 C32 C31 37.4(5)
C22 Hf1 C32 C31 -4.1(4)
C29 Hf1 C32 C31 -77.5(3)
P1 Hf1 C32 C31 82.4(3)
Ge1 Hf1 C32 C31 172.7(3)
C24 Hf1 C32 C33 23.3(5)
C31 Hf1 C32 C33 113.4(5)
C25 Hf1 C32 C33 -138.1(14)
C23 Hf1 C32 C33 66.6(4)
C30 Hf1 C32 C33 75.7(3)
C26 Hf1 C32 C33 150.8(3)
C22 Hf1 C32 C33 109.3(3)
C29 Hf1 C32 C33 35.9(3)
P1 Hf1 C32 C33 -164.2(3)
Ge1 Hf1 C32 C33 -73.9(3)
C30 C29 C33 C32 0.2(6)
C34 C29 C33 C32 -172.0(5)
Hf1 C29 C33 C32 64.4(3)
C30 C29 C33 Hf1 -64.1(3)
C34 C29 C33 Hf1 123.7(5)
C31 C32 C33 C29 -0.6(5)
Hf1 C32 C33 C29 -66.7(3)
C31 C32 C33 Hf1 66.1(3)
C24 Hf1 C33 C29 -51.7(4)
C31 Hf1 C33 C29 77.9(3)
C25 Hf1 C33 C29 -73.1(5)
C23 Hf1 C33 C29 -15.6(4)
C32 Hf1 C33 C29 116.2(5)
C30 Hf1 C33 C29 36.9(3)
C26 Hf1 C33 C29 16.3(7)
C22 Hf1 C33 C29 16.5(4)
P1 Hf1 C33 C29 133.2(3)
Ge1 Hf1 C33 C29 -137.8(3)
C24 Hf1 C33 C32 -167.9(3)
C31 Hf1 C33 C32 -38.2(3)
C25 Hf1 C33 C32 170.7(3)
C23 Hf1 C33 C32 -131.7(3)
C30 Hf1 C33 C32 -79.2(3)
C26 Hf1 C33 C32 -99.9(6)
C22 Hf1 C33 C32 -99.7(3)
C29 Hf1 C33 C32 -116.2(5)
P1 Hf1 C33 C32 17.1(4)
Ge1 Hf1 C33 C32 106.0(3)
C33 C29 C34 C35 -26.1(8)
C30 C29 C34 C35 163.2(5)
Hf1 C29 C34 C35 68.6(6)
